data_7201092
loop_
_publ_author_name
'Seaton, Colin C.'
'Scowen, Ian J.'
'Blagden, Nicholas'

_publ_section_title
;
 Formation of a hybrid coordination-molecular complex
;
_journal_issue 9
_journal_name_full CrystEngComm
_journal_page_first 1793
_journal_paper_doi 10.1039/b904908h
_journal_volume 11
_journal_year 2009
_chemical_formula_sum 'C16 H19 Li2 N3 O11'
_chemical_formula_weight 443.22
_chemical_name_common
;lithium (triaqua (3,5-dinitrobenzoate) (4-
(dimethylamino)benzoate))
;
_chemical_name_systematic
;
lithium [triaqua (3,5-dinitrobenzoate) (4-(dimethylamino)benzoate)]
;
_space_group_IT_number 14
_symmetry_cell_setting monoclinic
_symmetry_space_group_name_Hall '-P 2yn'
_symmetry_space_group_name_H-M 'P 1 21/n 1'
_atom_sites_solution_hydrogens geom
_atom_sites_solution_primary direct
_atom_sites_solution_secondary difmap
_audit_creation_method SHELXL-97
_cell_angle_alpha 90.00
_cell_angle_beta 94.439(4)
_cell_angle_gamma 90.00
_cell_formula_units_Z 4
_cell_length_a 6.4134(6)
_cell_length_b 7.4639(7)
_cell_length_c 40.105(4)
_cell_measurement_reflns_used 9943
_cell_measurement_temperature 173(2)
_cell_measurement_theta_max 29.10
_cell_measurement_theta_min 2.78
_cell_volume 1914.0(3)
_computing_cell_refinement 'Bruker SMART'
_computing_data_collection 'Bruker SMART'
_computing_data_reduction 'Bruker SAINT'
_computing_molecular_graphics 'Bruker SHELXTL'
_computing_publication_material 'Bruker SHELXTL'
_computing_structure_refinement 'SHELXL-97 (Sheldrick, 1997)'
_computing_structure_solution 'SHELXS-97 (Sheldrick, 1990)'
_diffrn_ambient_temperature 173(2)
_diffrn_measured_fraction_theta_full 0.987
_diffrn_measured_fraction_theta_max 0.987
_diffrn_measurement_device_type 'CCD area detector'
_diffrn_measurement_method 'phi and omega scans'
_diffrn_radiation_monochromator graphite
_diffrn_radiation_source 'fine-focus sealed tube'
_diffrn_radiation_type MoK\a
_diffrn_radiation_wavelength 0.71073
_diffrn_reflns_av_R_equivalents 0.0491
_diffrn_reflns_av_sigmaI/netI 0.0297
_diffrn_reflns_limit_h_max 8
_diffrn_reflns_limit_h_min -8
_diffrn_reflns_limit_k_max 10
_diffrn_reflns_limit_k_min -9
_diffrn_reflns_limit_l_max 55
_diffrn_reflns_limit_l_min -54
_diffrn_reflns_number 42717
_diffrn_reflns_theta_full 29.31
_diffrn_reflns_theta_max 29.31
_diffrn_reflns_theta_min 2.78
_exptl_absorpt_coefficient_mu 0.129
_exptl_absorpt_correction_type none
_exptl_crystal_colour red
_exptl_crystal_density_diffrn 1.538
_exptl_crystal_density_method 'not measured'
_exptl_crystal_description block
_exptl_crystal_F_000 920
_exptl_crystal_size_max 0.354
_exptl_crystal_size_mid 0.302
_exptl_crystal_size_min 0.246
_refine_diff_density_max 0.524
_refine_diff_density_min -0.273
_refine_diff_density_rms 0.066
_refine_ls_extinction_method none
_refine_ls_goodness_of_fit_ref 1.027
_refine_ls_hydrogen_treatment mixed
_refine_ls_matrix_type full
_refine_ls_number_parameters 315
_refine_ls_number_reflns 5185
_refine_ls_number_restraints 0
_refine_ls_restrained_S_all 1.027
_refine_ls_R_factor_all 0.0663
_refine_ls_R_factor_gt 0.0525
_refine_ls_shift/su_max 0.015
_refine_ls_shift/su_mean 0.001
_refine_ls_structure_factor_coef Fsqd
_refine_ls_weighting_details 'calc w=1/[\s^2^(Fo^2^)+(0.1000P)^2^+0.8338P] where P=(Fo^2^+2Fc^2^)/3'
_refine_ls_weighting_scheme calc
_refine_ls_wR_factor_gt 0.1489
_refine_ls_wR_factor_ref 0.1585
_reflns_number_gt 4248
_reflns_number_total 5185
_reflns_threshold_expression >2sigma(I)
_cod_data_source_file b904908h.txt
_cod_data_source_block cs_libz1_0m
_cod_depositor_comments
;
The following automatic conversions were performed:
'_symmetry_cell_setting' value 'Monoclinic' changed to 'monoclinic'
according to '/home/saulius/struct/CIF-dictionaries/cif_core.dic'
dictionary named 'cif_core.dic' version 2.4.1 from 2010-06-29.

Automatic conversion script
Id: cif_fix_enum 1527 2010-12-29 10:47:43Z saulius 
;
_cod_original_sg_symbol_H-M P2(1)/n
_cod_database_code 7201092

loop_
_symmetry_equiv_pos_as_xyz
'x, y, z'
'-x+1/2, y+1/2, -z+1/2'
'-x, -y, -z'
'x-1/2, -y-1/2, z-1/2'

loop_
_atom_site_label
_atom_site_type_symbol
_atom_site_fract_x
_atom_site_fract_y
_atom_site_fract_z
_atom_site_U_iso_or_equiv
_atom_site_adp_type
_atom_site_occupancy
_atom_site_symmetry_multiplicity
_atom_site_calc_flag
_atom_site_refinement_flags
_atom_site_disorder_assembly
_atom_site_disorder_group
C5A C -0.1997(2) 0.1180(2) 0.14044(4) 0.0165(3) Uani 1 1 d . . .
H5A H -0.2996 0.0701 0.1543 0.020 Uiso 1 1 calc R . .
C3A C 0.1408(2) 0.2389(2) 0.13374(4) 0.0167(3) Uani 1 1 d . . .
H3A H 0.2752 0.2747 0.1430 0.020 Uiso 1 1 calc R . .
C4A C -0.0025(2) 0.1676(2) 0.15475(4) 0.0143(3) Uani 1 1 d . . .
C6A C -0.2527(2) 0.1373(2) 0.10650(4) 0.0185(3) Uani 1 1 d . . .
H6A H -0.3883 0.1034 0.0975 0.022 Uiso 1 1 calc R . .
C2A C 0.0906(2) 0.2583(2) 0.09980(4) 0.0178(3) Uani 1 1 d . . .
H2A H 0.1908 0.3071 0.0861 0.021 Uiso 1 1 calc R . .
C1A C -0.1082(2) 0.2065(2) 0.08522(4) 0.0172(3) Uani 1 1 d . . .
C7A C 0.0545(2) 0.1362(2) 0.19086(4) 0.0141(3) Uani 1 1 d . . .
C9A C -0.3457(3) 0.1394(3) 0.03604(5) 0.0299(4) Uani 1 1 d . . .
H9A1 H -0.3261 0.0093 0.0371 0.045 Uiso 1 1 calc R . .
H9A2 H -0.3683 0.1768 0.0126 0.045 Uiso 1 1 calc R . .
H9A3 H -0.4676 0.1726 0.0480 0.045 Uiso 1 1 calc R . .
C8A C -0.0016(3) 0.2745(3) 0.02919(5) 0.0329(5) Uani 1 1 d . . .
H8A1 H 0.0757 0.3799 0.0379 0.049 Uiso 1 1 calc R . .
H8A2 H -0.0681 0.3015 0.0069 0.049 Uiso 1 1 calc R . .
H8A3 H 0.0951 0.1737 0.0277 0.049 Uiso 1 1 calc R . .
N1A N -0.1606(2) 0.2279(2) 0.05143(4) 0.0240(3) Uani 1 1 d . . .
O1A O 0.23368(17) 0.18633(17) 0.20360(3) 0.0179(3) Uani 1 1 d . . .
O2A O -0.07404(18) 0.05850(17) 0.20820(3) 0.0186(3) Uani 1 1 d . . .
O1 O 0.67854(18) 0.32136(18) 0.23467(3) 0.0174(3) Uani 1 1 d . . .
O2 O 0.25326(19) 0.58833(18) 0.22669(3) 0.0200(3) Uani 1 1 d . . .
Li1 Li 0.4090(4) 0.3897(4) 0.20782(7) 0.0192(6) Uani 1 1 d . . .
C4B C 0.8013(2) 0.6138(2) 0.13886(4) 0.0139(3) Uani 1 1 d . . .
C5B C 0.6743(2) 0.5780(2) 0.11003(4) 0.0159(3) Uani 1 1 d . . .
H5B H 0.5438 0.5192 0.1113 0.019 Uiso 1 1 calc R . .
C7B C 0.7215(2) 0.5639(2) 0.17197(4) 0.0139(3) Uani 1 1 d . . .
C6B C 0.7401(2) 0.6291(2) 0.07951(4) 0.0170(3) Uani 1 1 d . . .
C2B C 1.0520(2) 0.7455(2) 0.10553(4) 0.0167(3) Uani 1 1 d . . .
C1B C 0.9289(2) 0.7140(2) 0.07631(4) 0.0186(3) Uani 1 1 d . . .
H1B H 0.9719 0.7488 0.0551 0.022 Uiso 1 1 calc R . .
C3B C 0.9933(2) 0.6982(2) 0.13674(4) 0.0159(3) Uani 1 1 d . . .
H3B H 1.0818 0.7227 0.1563 0.019 Uiso 1 1 calc R . .
O2B O 0.83475(17) 0.60452(16) 0.19863(3) 0.0159(2) Uani 1 1 d . . .
O1B O 0.55052(17) 0.48646(18) 0.17133(3) 0.0190(3) Uani 1 1 d . . .
O3 O -0.5074(2) -0.1169(2) 0.20700(4) 0.0277(3) Uani 1 1 d . . .
N2B N 0.6019(2) 0.5970(2) 0.04921(4) 0.0225(3) Uani 1 1 d . . .
N1B N 1.2518(2) 0.8380(2) 0.10310(4) 0.0215(3) Uani 1 1 d . . .
O11B O 1.36207(19) 0.8636(2) 0.12890(4) 0.0291(3) Uani 1 1 d . . .
O12B O 1.2982(2) 0.8854(2) 0.07523(4) 0.0329(3) Uani 1 1 d . . .
O21B O 0.4326(2) 0.5260(2) 0.05250(3) 0.0315(3) Uani 1 1 d . . .
O22B O 0.6626(2) 0.6441(2) 0.02250(3) 0.0352(4) Uani 1 1 d . . .
Li2 Li -0.2171(4) -0.1546(4) 0.21643(7) 0.0181(5) Uani 1 1 d . . .
H21 H 0.262(4) 0.606(4) 0.2479(7) 0.035(7) Uiso 1 1 d . . .
H22 H 0.126(4) 0.593(4) 0.2209(7) 0.042(7) Uiso 1 1 d . . .
H11 H 0.739(4) 0.412(4) 0.2261(7) 0.042(7) Uiso 1 1 d . . .
H12 H 0.761(5) 0.228(5) 0.2280(8) 0.064(10) Uiso 1 1 d . . .
H32 H -0.601(5) -0.205(5) 0.2120(8) 0.066(10) Uiso 1 1 d . . .
H31 H -0.577(5) -0.019(5) 0.2049(8) 0.052(8) Uiso 1 1 d . . .

loop_
_atom_site_aniso_label
_atom_site_aniso_U_11
_atom_site_aniso_U_22
_atom_site_aniso_U_33
_atom_site_aniso_U_23
_atom_site_aniso_U_13
_atom_site_aniso_U_12
C5A 0.0134(6) 0.0147(8) 0.0217(7) 0.0010(6) 0.0023(5) -0.0016(6)
C3A 0.0138(6) 0.0150(8) 0.0214(7) -0.0002(6) 0.0022(5) -0.0023(6)
C4A 0.0133(6) 0.0099(7) 0.0196(7) 0.0000(5) 0.0013(5) 0.0003(5)
C6A 0.0134(6) 0.0183(9) 0.0236(8) 0.0004(6) -0.0004(5) -0.0021(6)
C2A 0.0155(7) 0.0167(8) 0.0214(7) 0.0011(6) 0.0030(5) -0.0032(6)
C1A 0.0175(7) 0.0141(8) 0.0199(7) 0.0005(6) 0.0007(5) -0.0003(6)
C7A 0.0140(6) 0.0082(7) 0.0201(7) -0.0018(5) 0.0022(5) 0.0011(5)
C9A 0.0302(9) 0.0338(11) 0.0244(8) 0.0031(8) -0.0071(7) -0.0101(8)
C8A 0.0303(9) 0.0467(14) 0.0220(8) 0.0046(8) 0.0037(7) -0.0100(9)
N1A 0.0223(7) 0.0295(9) 0.0198(7) 0.0022(6) -0.0005(5) -0.0076(6)
O1A 0.0158(5) 0.0155(6) 0.0218(5) 0.0009(5) -0.0013(4) -0.0033(4)
O2A 0.0198(5) 0.0154(6) 0.0210(5) 0.0020(4) 0.0040(4) -0.0049(5)
O1 0.0186(5) 0.0153(6) 0.0183(5) 0.0013(5) 0.0025(4) 0.0007(5)
O2 0.0172(6) 0.0215(7) 0.0212(6) -0.0026(5) 0.0023(4) 0.0005(5)
Li1 0.0169(12) 0.0176(15) 0.0235(13) 0.0017(11) 0.0036(10) -0.0026(11)
C4B 0.0156(6) 0.0100(7) 0.0164(7) -0.0002(5) 0.0026(5) 0.0006(5)
C5B 0.0155(6) 0.0146(8) 0.0179(7) 0.0005(6) 0.0026(5) -0.0019(6)
C7B 0.0155(6) 0.0116(7) 0.0148(6) -0.0005(5) 0.0022(5) 0.0023(5)
C6B 0.0179(7) 0.0176(8) 0.0156(7) 0.0004(6) 0.0012(5) -0.0026(6)
C2B 0.0138(6) 0.0125(8) 0.0244(7) 0.0003(6) 0.0054(5) -0.0023(6)
C1B 0.0197(7) 0.0161(8) 0.0205(7) 0.0019(6) 0.0059(5) -0.0015(6)
C3B 0.0160(7) 0.0116(8) 0.0201(7) -0.0005(6) 0.0020(5) -0.0001(6)
O2B 0.0174(5) 0.0145(6) 0.0156(5) -0.0017(4) -0.0003(4) 0.0004(4)
O1B 0.0179(5) 0.0219(7) 0.0175(5) 0.0003(4) 0.0020(4) -0.0057(5)
O3 0.0156(6) 0.0181(7) 0.0492(8) 0.0053(6) 0.0003(5) 0.0005(5)
N2B 0.0254(7) 0.0242(8) 0.0173(6) 0.0004(6) -0.0011(5) -0.0031(6)
N1B 0.0173(6) 0.0160(8) 0.0322(8) 0.0010(6) 0.0081(5) -0.0022(5)
O11B 0.0180(6) 0.0284(8) 0.0405(7) 0.0018(6) -0.0010(5) -0.0068(5)
O12B 0.0321(7) 0.0327(9) 0.0358(7) 0.0030(6) 0.0153(6) -0.0108(6)
O21B 0.0265(7) 0.0426(9) 0.0246(6) -0.0019(6) -0.0025(5) -0.0103(6)
O22B 0.0419(8) 0.0476(10) 0.0159(6) 0.0054(6) 0.0007(5) -0.0094(7)
Li2 0.0181(12) 0.0159(15) 0.0202(12) 0.0006(11) 0.0005(10) -0.0015(10)

loop_
_atom_type_symbol
_atom_type_description
_atom_type_scat_dispersion_real
_atom_type_scat_dispersion_imag
_atom_type_scat_source
C C 0.0033 0.0016 'International Tables Vol C Tables 4.2.6.8 and 6.1.1.4'
H H 0.0000 0.0000 'International Tables Vol C Tables 4.2.6.8 and 6.1.1.4'
Li Li -0.0003 0.0001 'International Tables Vol C Tables 4.2.6.8 and 6.1.1.4'
N N 0.0061 0.0033 'International Tables Vol C Tables 4.2.6.8 and 6.1.1.4'
O O 0.0106 0.0060 'International Tables Vol C Tables 4.2.6.8 and 6.1.1.4'

loop_
_geom_angle_atom_site_label_1
_geom_angle_atom_site_label_2
_geom_angle_atom_site_label_3
_geom_angle
_geom_angle_site_symmetry_1
_geom_angle_site_symmetry_3
_geom_angle_publ_flag
C6A C5A C4A 121.42(15) . . ?
C6A C5A H5A 119.3 . . ?
C4A C5A H5A 119.3 . . ?
C2A C3A C4A 121.26(14) . . ?
C2A C3A H3A 119.4 . . ?
C4A C3A H3A 119.4 . . ?
C5A C4A C3A 117.99(14) . . ?
C5A C4A C7A 120.35(14) . . ?
C3A C4A C7A 121.60(13) . . ?
C5A C6A C1A 120.80(14) . . ?
C5A C6A H6A 119.6 . . ?
C1A C6A H6A 119.6 . . ?
C3A C2A C1A 120.85(15) . . ?
C3A C2A H2A 119.6 . . ?
C1A C2A H2A 119.6 . . ?
N1A C1A C6A 121.11(14) . . ?
N1A C1A C2A 121.20(15) . . ?
C6A C1A C2A 117.67(14) . . ?
O2A C7A O1A 121.39(14) . . ?
O2A C7A C4A 119.26(13) . . ?
O1A C7A C4A 119.34(14) . . ?
N1A C9A H9A1 109.5 . . ?
N1A C9A H9A2 109.5 . . ?
H9A1 C9A H9A2 109.5 . . ?
N1A C9A H9A3 109.5 . . ?
H9A1 C9A H9A3 109.5 . . ?
H9A2 C9A H9A3 109.5 . . ?
N1A C8A H8A1 109.5 . . ?
N1A C8A H8A2 109.5 . . ?
H8A1 C8A H8A2 109.5 . . ?
N1A C8A H8A3 109.5 . . ?
H8A1 C8A H8A3 109.5 . . ?
H8A2 C8A H8A3 109.5 . . ?
C1A N1A C8A 120.19(14) . . ?
C1A N1A C9A 119.58(15) . . ?
C8A N1A C9A 116.01(15) . . ?
C7A O1A Li1 141.49(14) . . ?
C7A O2A Li2 146.71(15) . . ?
Li2 O1 Li1 122.86(13) 2 . ?
Li2 O1 H11 107.4(19) 2 . ?
Li1 O1 H11 88.8(18) . . ?
Li2 O1 H12 109(2) 2 . ?
Li1 O1 H12 121(2) . . ?
H11 O1 H12 101(3) . . ?
Li1 O2 H21 120.1(18) . . ?
Li1 O2 H22 116(2) . . ?
H21 O2 H22 105(2) . . ?
O1A Li1 O1B 123.14(16) . . ?
O1A Li1 O2 108.84(14) . . ?
O1B Li1 O2 107.04(16) . . ?
O1A Li1 O1 108.79(15) . . ?
O1B Li1 O1 93.76(13) . . ?
O2 Li1 O1 114.94(15) . . ?
O1A Li1 Li2 107.05(13) . 2 ?
O1B Li1 Li2 115.30(13) . 2 ?
O2 Li1 Li2 90.40(11) . 2 ?
O1 Li1 Li2 28.07(7) . 2 ?
O1A Li1 H11 130.1(9) . . ?
O1B Li1 H11 74.1(8) . . ?
O2 Li1 H11 108.6(8) . . ?
O1 Li1 H11 23.2(8) . . ?
Li2 Li1 H11 41.6(8) 2 . ?
C5B C4B C3B 120.10(14) . . ?
C5B C4B C7B 117.96(14) . . ?
C3B C4B C7B 121.91(13) . . ?
C6B C5B C4B 119.07(14) . . ?
C6B C5B H5B 120.5 . . ?
C4B C5B H5B 120.5 . . ?
O1B C7B O2B 124.85(14) . . ?
O1B C7B C4B 117.28(13) . . ?
O2B C7B C4B 117.88(14) . . ?
O1B C7B Li2 116.72(12) . 1_665 ?
O2B C7B Li2 40.42(9) . 1_665 ?
C4B C7B Li2 109.84(12) . 1_665 ?
C5B C6B C1B 122.68(14) . . ?
C5B C6B N2B 118.91(14) . . ?
C1B C6B N2B 118.38(14) . . ?
C3B C2B C1B 123.16(15) . . ?
C3B C2B N1B 118.83(14) . . ?
C1B C2B N1B 117.99(15) . . ?
C2B C1B C6B 116.55(15) . . ?
C2B C1B H1B 121.7 . . ?
C6B C1B H1B 121.7 . . ?
C2B C3B C4B 118.43(14) . . ?
C2B C3B H3B 120.8 . . ?
C4B C3B H3B 120.8 . . ?
C7B O2B Li2 114.66(13) . 1_665 ?
C7B O1B Li1 129.01(13) . . ?
Li2 O3 H32 120(2) . . ?
Li2 O3 H31 130(2) . . ?
H32 O3 H31 107(3) . . ?
O22B N2B O21B 124.42(15) . . ?
O22B N2B C6B 117.86(15) . . ?
O21B N2B C6B 117.72(14) . . ?
O11B N1B O12B 123.97(15) . . ?
O11B N1B C2B 117.99(15) . . ?
O12B N1B C2B 118.05(15) . . ?
O2A Li2 O3 108.99(16) . . ?
O2A Li2 O1 103.12(14) . 2_545 ?
O3 Li2 O1 105.00(15) . 2_545 ?
O2A Li2 O2B 127.59(16) . 1_445 ?
O3 Li2 O2B 104.72(14) . 1_445 ?
O1 Li2 O2B 105.45(15) 2_545 1_445 ?
O2A Li2 C7B 125.27(14) . 1_445 ?
O3 Li2 C7B 83.99(11) . 1_445 ?
O1 Li2 C7B 125.10(14) 2_545 1_445 ?
O2B Li2 C7B 24.92(6) 1_445 1_445 ?
O2A Li2 Li1 79.76(11) . 2_545 ?
O3 Li2 Li1 129.68(14) . 2_545 ?
O1 Li2 Li1 29.07(7) 2_545 2_545 ?
O2B Li2 Li1 107.46(12) 1_445 2_545 ?
C7B Li2 Li1 132.28(12) 1_445 2_545 ?

loop_
_geom_bond_atom_site_label_1
_geom_bond_atom_site_label_2
_geom_bond_distance
_geom_bond_site_symmetry_2
_geom_bond_publ_flag
C5A C6A 1.385(2) . ?
C5A C4A 1.398(2) . ?
C5A H5A 0.9500 . ?
C3A C2A 1.382(2) . ?
C3A C4A 1.399(2) . ?
C3A H3A 0.9500 . ?
C4A C7A 1.485(2) . ?
C6A C1A 1.406(2) . ?
C6A H6A 0.9500 . ?
C2A C1A 1.415(2) . ?
C2A H2A 0.9500 . ?
C1A N1A 1.380(2) . ?
C7A O2A 1.2603(19) . ?
C7A O1A 1.2770(18) . ?
C9A N1A 1.453(2) . ?
C9A H9A1 0.9800 . ?
C9A H9A2 0.9800 . ?
C9A H9A3 0.9800 . ?
C8A N1A 1.448(2) . ?
C8A H8A1 0.9800 . ?
C8A H8A2 0.9800 . ?
C8A H8A3 0.9800 . ?
O1A Li1 1.889(3) . ?
O2A Li2 1.878(3) . ?
O1 Li2 1.966(3) 2 ?
O1 Li1 2.030(3) . ?
O1 H11 0.86(3) . ?
O1 H12 0.93(4) . ?
O2 Li1 1.971(3) . ?
O2 H21 0.86(3) . ?
O2 H22 0.83(3) . ?
Li1 O1B 1.921(3) . ?
Li1 Li2 3.509(4) 2 ?
Li1 H11 2.19(3) . ?
C4B C5B 1.388(2) . ?
C4B C3B 1.391(2) . ?
C4B C7B 1.506(2) . ?
C5B C6B 1.379(2) . ?
C5B H5B 0.9500 . ?
C7B O1B 1.2382(19) . ?
C7B O2B 1.2815(18) . ?
C7B Li2 2.764(3) 1_665 ?
C6B C1B 1.382(2) . ?
C6B N2B 1.467(2) . ?
C2B C3B 1.381(2) . ?
C2B C1B 1.382(2) . ?
C2B N1B 1.465(2) . ?
C1B H1B 0.9500 . ?
C3B H3B 0.9500 . ?
O2B Li2 1.972(3) 1_665 ?
O3 Li2 1.892(3) . ?
O3 H32 0.93(4) . ?
O3 H31 0.86(3) . ?
N2B O22B 1.219(2) . ?
N2B O21B 1.225(2) . ?
N1B O11B 1.223(2) . ?
N1B O12B 1.231(2) . ?
Li2 O1 1.966(3) 2_545 ?
Li2 O2B 1.972(3) 1_445 ?
Li2 C7B 2.764(3) 1_445 ?
Li2 Li1 3.509(4) 2_545 ?
